data_4336759
loop_
_publ_author_name
'Treffly B. Ditri'
'Alex E. Carpenter'
'Donald S. Ripatti'
'Curtis E. Moore'
'Arnold L. Rheingold'
'Joshua S. Figueroa'

_publ_section_title
;
 Chloro- and Trifluoromethyl-Substituted Flanking-Ring m-Terphenyl
 Isocyanides: \h6-Arene Binding to Zero-Valent Molybdenum Centers and
 Comparison to Alkyl-Substituted Derivatives
;
_journal_name_full 'Inorganic Chemistry'
_journal_page_first 13216
_journal_page_last 13229
_journal_paper_doi 10.1021/ic402130p
_journal_volume 52
_journal_year 2013
_chemical_formula_moiety 'C72 H51 Cl12 Mo N3 O3, 3(C6 H5 F)'
_chemical_formula_sum 'C90 H66 Cl12 F3 Mo N3 O3'
_chemical_formula_weight 1815.79
_chemical_name_common mer-Mo(CO)3(CNArClips2)3
_chemical_name_systematic
;
 ?
;
_space_group_crystal_system monoclinic
_space_group_IT_number 7
_space_group_name_Hall 'P -2yac'
_space_group_name_H-M_alt 'P 1 n 1'
_symmetry_space_group_name_Hall 'P -2yac'
_symmetry_space_group_name_H-M 'P 1 n 1'
_atom_sites_solution_hydrogens geom
_atom_sites_solution_primary direct
_atom_sites_solution_secondary difmap
_audit_creation_date 2013-08-16
_audit_creation_method
;
  Olex2 1.2-beta
  (compiled Apr 23 2013 17:59:47, GUI svn.r4466)
;
_cell_angle_alpha 90
_cell_angle_beta 96.779(2)
_cell_angle_gamma 90
_cell_formula_units_Z 2
_cell_length_a 14.4864(8)
_cell_length_b 16.1022(10)
_cell_length_c 18.1710(10)
_cell_measurement_reflns_used 9987
_cell_measurement_temperature 100
_cell_measurement_theta_max 24.320
_cell_measurement_theta_min 2.293
_cell_volume 4209.0(4)
_computing_cell_refinement 'SAINT v8.27A (Bruker, 2012)'
_computing_data_collection 'Bruker APEX2 v2013-2.0 (Bruker, 2013)'
_computing_data_reduction 'SAINT v8.27A (Bruker, 2012)'
_computing_molecular_graphics
;
O. V. Dolomanov, L. J. Bourhis, R. J. Gildea, J. A. K. Howard and H. Puschmann,
OLEX2: a complete structure solution, refinement and analysis program.
J. Appl. Cryst. (2009). 42, 339-341.
;
_computing_publication_material
;
O. V. Dolomanov, L. J. Bourhis, R. J. Gildea, J. A. K. Howard and H. Puschmann,
OLEX2: a complete structure solution, refinement and analysis program.
J. Appl. Cryst. (2009). 42, 339-341.
;
_computing_structure_refinement
;
XL, G.M. Sheldrick, Acta Cryst.
(2008). A64, 112-122
;
_computing_structure_solution
;
M. C. Burla, R. Caliandro, M. Camalli, B. Carrozzini, G. L. Cascarano, 
L. De Caro, C. Giacovazzo, G. Polidori and R. Spagna, 
SIR2004: an improved tool for crystal structure determination and refinement. 
J. Appl. Cryst. (2005). 38, 381-388.
;
_diffrn_ambient_temperature 100.0
_diffrn_detector 'Bruker APEX-II CCD'
_diffrn_detector_area_resol_mean 7.9
_diffrn_detector_type 'CCD Area Detector'
_diffrn_measured_fraction_theta_full 0.999
_diffrn_measured_fraction_theta_max 0.995
_diffrn_measurement_device 'Kappa Four-Circle Diffractometer'
_diffrn_measurement_device_type 'Bruker APEX II Ultra'
_diffrn_measurement_method '\w and \f scans'
_diffrn_radiation_monochromator 'Double Bounce Multilayer Mirrors'
_diffrn_radiation_probe x-ray
_diffrn_radiation_type MoK\a
_diffrn_radiation_wavelength 0.71073
_diffrn_radiation_xray_symbol K-L~3~
_diffrn_reflns_av_R_equivalents 0.0278
_diffrn_reflns_av_unetI/netI 0.0464
_diffrn_reflns_Laue_measured_fraction_full 0.999
_diffrn_reflns_Laue_measured_fraction_max 0.995
_diffrn_reflns_limit_h_max 17
_diffrn_reflns_limit_h_min -16
_diffrn_reflns_limit_k_max 17
_diffrn_reflns_limit_k_min -19
_diffrn_reflns_limit_l_max 21
_diffrn_reflns_limit_l_min -21
_diffrn_reflns_number 28772
_diffrn_reflns_point_group_measured_fraction_full 0.842
_diffrn_reflns_point_group_measured_fraction_max 0.832
_diffrn_reflns_theta_full 25.000
_diffrn_reflns_theta_max 25.379
_diffrn_reflns_theta_min 1.703
_diffrn_source 'Micro Focus Rotating Anode'
_diffrn_source_type 'Bruker TXS'
_diffrn_standards_number 0
_exptl_absorpt_coefficient_mu 0.595
_exptl_absorpt_correction_T_max 0.7452
_exptl_absorpt_correction_T_min 0.6841
_exptl_absorpt_correction_type multi-scan
_exptl_absorpt_process_details
;
SADABS-2012/1 (Bruker,2012) was used for absorption correction.
wR2(int) was 0.0676 before and 0.0395 after correction.
The Ratio of minimum to maximum transmission is 0.9180.
The \l/2 correction factor is 0.0015.
;
_exptl_crystal_colour orange
_exptl_crystal_colour_primary orange
_exptl_crystal_density_diffrn 1.433
_exptl_crystal_description Plate
_exptl_crystal_F_000 1848
_exptl_crystal_size_max 0.1
_exptl_crystal_size_mid 0.03
_exptl_crystal_size_min 0.02
_refine_diff_density_max 0.880
_refine_diff_density_min -0.679
_refine_diff_density_rms 0.061
_refine_ls_abs_structure_details
;
 Flack x determined using 4279 quotients [(I+)-(I-)]/[(I+)+(I-)]
 (Parsons and Flack (2004), Acta Cryst. A60, s61).
;
_refine_ls_abs_structure_Flack 0.000(12)
_refine_ls_extinction_method none
_refine_ls_goodness_of_fit_ref 1.033
_refine_ls_hydrogen_treatment constr
_refine_ls_matrix_type full
_refine_ls_number_parameters 1037
_refine_ls_number_reflns 12866
_refine_ls_number_restraints 308
_refine_ls_restrained_S_all 1.024
_refine_ls_R_factor_all 0.0417
_refine_ls_R_factor_gt 0.0346
_refine_ls_shift/su_max 0.001
_refine_ls_shift/su_mean 0.000
_refine_ls_structure_factor_coef Fsqd
_refine_ls_weighting_details
;
 w=1/[\s^2^(Fo^2^)+(0.0458P)^2^]
 where P=(Fo^2^+2Fc^2^)/3
;
_refine_ls_weighting_scheme calc
_refine_ls_wR_factor_gt 0.0766
_refine_ls_wR_factor_ref 0.0788
_reflns_Friedel_coverage 0.670
_reflns_Friedel_fraction_full 0.685
_reflns_Friedel_fraction_max 0.668
_reflns_number_gt 11476
_reflns_number_total 12866
_reflns_threshold_expression 'I > 2\s(I)'
_cod_data_source_file ic402130p_si_001_15.cif
_cod_data_source_block JFig827
_cod_database_code 4336759
_olex2_refinement_description
;
1. Fixed Uiso
 At 1.2 times of:
  All C(H) groups
 At 1.5 times of:
  All C(H,H,H) groups
2. Rigid bond restraints
 All non-hydrogen atoms
 with sigma for 1-2 distances of 0.01 and sigma for 1-3 distances of 0.01
3. others
 Sof(F2SB)=Sof(H7S)=Sof(F3SB)=Sof(H13S)=1-FVAR(1)
 Sof(F2S)=Sof(H10S)=Sof(F3S)=Sof(H17S)=FVAR(1)
4.a Aromatic/amide H refined with riding coordinates:
 C9(H9), C11(H11), C15(H15), C16(H16), C17(H17), C21(H21), C22(H22), C23(H23),
 C31(H31), C33(H33), C37(H37), C38(H38), C39(H39), C43(H43), C44(H44), C45(H45),
  C53(H53), C55(H55), C59(H59), C60(H60), C61(H61), C65(H65), C66(H66),
 C67(H67), C2S(H2S), C3S(H3S), C4S(H4S), C5S(H5S), C6S(H6S), C7S(H7S), C8S(H8S),
  C9S(H9S), C10S(H10S), C11S(H11S), C12S(H12S), C13S(H13S), C14S(H14S),
 C15S(H15S), C16S(H16S), C17S(H17S), C18S(H18S)
4.b Idealised Me refined as rotating group:
 C26(H26A,H26B,H26C), C27(H27A,H27B,H27C), C28(H28A,H28B,H28C), C48(H48A,H48B,
 H48C), C49(H49A,H49B,H49C), C50(H50A,H50B,H50C), C70(H70A,H70B,H70C), C71(H71A,
 H71B,H71C), C72(H72A,H72B,H72C)
;
_shelx_estimated_absorpt_t_max 0.988
_shelx_estimated_absorpt_t_min 0.943
_shelx_space_group_comment
;
The symmetry employed for this shelxl refinement is uniquely defined
by the following loop, which should always be used as a source of
symmetry information in preference to the above space-group names.
They are only intended as comments.
;
_shelxl_version_number 2013-2

loop_
_space_group_symop_operation_xyz
'x, y, z'
'x+1/2, -y, z+1/2'

loop_
_atom_site_label
_atom_site_type_symbol
_atom_site_fract_x
_atom_site_fract_y
_atom_site_fract_z
_atom_site_U_iso_or_equiv
_atom_site_adp_type
_atom_site_occupancy
_atom_site_site_symmetry_order
_atom_site_calc_flag
_atom_site_refinement_flags_posn
_atom_site_refinement_flags_adp
_atom_site_refinement_flags_occupancy
_atom_site_disorder_assembly
_atom_site_disorder_group
Mo1 Mo 0.98146(2) 0.08350(2) 0.99603(2) 0.01637(10) Uani 1 1 d . U . . .
Cl1 Cl 0.91858(11) -0.17019(10) 0.83040(8) 0.0447(4) Uani 1 1 d . U . . .
Cl2 Cl 0.56060(9) -0.15443(9) 0.88932(10) 0.0481(4) Uani 1 1 d . U . . .
Cl3 Cl 1.05046(9) -0.25888(10) 1.03447(7) 0.0380(3) Uani 1 1 d . U . . .
Cl4 Cl 0.79261(9) -0.09838(9) 1.17228(7) 0.0386(4) Uani 1 1 d . U . . .
Cl5 Cl 0.81936(9) 0.13287(9) 0.76502(7) 0.0337(3) Uani 1 1 d . U . . .
Cl6 Cl 0.81641(10) 0.46483(9) 0.82387(8) 0.0437(4) Uani 1 1 d . U . . .
Cl7 Cl 0.66125(9) 0.05206(8) 0.91488(7) 0.0307(3) Uani 1 1 d . U . . .
Cl8 Cl 0.62275(9) 0.33959(8) 1.06368(7) 0.0294(3) Uani 1 1 d . U . . .
Cl9 Cl 1.18890(9) 0.25633(9) 0.86124(7) 0.0336(3) Uani 1 1 d . U . . .
Cl10 Cl 1.40928(9) 0.22989(9) 1.12216(7) 0.0351(3) Uani 1 1 d . U . . .
Cl11 Cl 0.96040(8) 0.36788(8) 0.97216(7) 0.0296(3) Uani 1 1 d . U . . .
Cl12 Cl 1.15237(10) 0.36066(9) 1.24647(7) 0.0400(4) Uani 1 1 d . U . . .
O1 O 1.0447(3) 0.0654(3) 0.8344(2) 0.0404(10) Uani 1 1 d . U . . .
O2 O 1.1523(2) -0.0328(2) 1.0512(2) 0.0362(10) Uani 1 1 d . U . . .
O3 O 0.9127(2) 0.1044(2) 1.1550(2) 0.0340(9) Uani 1 1 d . U . . .
N1 N 0.8594(3) -0.0859(2) 0.9761(2) 0.0189(9) Uani 1 1 d . U . . .
N2 N 0.8094(3) 0.2038(2) 0.9272(2) 0.0209(9) Uani 1 1 d . U . . .
N3 N 1.1265(3) 0.2346(2) 1.0352(2) 0.0213(9) Uani 1 1 d . U . . .
C1 C 0.8997(3) -0.0226(3) 0.9815(2) 0.0191(11) Uani 1 1 d . U . . .
C2 C 0.8710(3) 0.1622(3) 0.9526(3) 0.0204(11) Uani 1 1 d . U . . .
C3 C 1.0718(3) 0.1821(3) 1.0197(3) 0.0191(11) Uani 1 1 d . U . . .
C4 C 1.0212(3) 0.0722(3) 0.8922(3) 0.0245(12) Uani 1 1 d . U . . .
C5 C 1.0888(3) 0.0087(3) 1.0322(3) 0.0214(11) Uani 1 1 d . U . . .
C6 C 0.9386(3) 0.0965(3) 1.0987(3) 0.0202(11) Uani 1 1 d . U . . .
C7 C 0.8253(3) -0.1655(3) 0.9844(2) 0.0155(10) Uani 1 1 d . U . . .
C8 C 0.7641(3) -0.2016(3) 0.9288(2) 0.0178(10) Uani 1 1 d . U . . .
C9 C 0.7290(3) -0.2802(3) 0.9411(3) 0.0189(10) Uani 1 1 d . U . . .
H9 H 0.6869 -0.3050 0.9034 0.023 Uiso 1 1 calc R U . . .
C10 C 0.7532(3) -0.3236(3) 1.0065(3) 0.0184(10) Uani 1 1 d . U . . .
C11 C 0.8174(3) -0.2864(3) 1.0605(3) 0.0196(10) Uani 1 1 d . U . . .
H11 H 0.8360 -0.3154 1.1053 0.023 Uiso 1 1 calc R U . . .
C12 C 0.8539(3) -0.2092(3) 1.0503(2) 0.0175(10) Uani 1 1 d . U . . .
C13 C 0.9275(3) -0.1745(3) 1.1072(2) 0.0184(10) Uani 1 1 d . U . . .
C14 C 1.0207(3) -0.1965(3) 1.1063(3) 0.0224(11) Uani 1 1 d . U . . .
C15 C 1.0897(3) -0.1713(3) 1.1608(3) 0.0267(12) Uani 1 1 d . U . . .
H15 H 1.1524 -0.1877 1.1589 0.032 Uiso 1 1 calc R U . . .
C16 C 1.0665(4) -0.1223(3) 1.2175(3) 0.0291(12) Uani 1 1 d . U . . .
H16 H 1.1137 -0.1041 1.2548 0.035 Uiso 1 1 calc R U . . .
C17 C 0.9747(4) -0.0989(3) 1.2210(3) 0.0290(13) Uani 1 1 d . U . . .
H17 H 0.9586 -0.0656 1.2607 0.035 Uiso 1 1 calc R U . . .
C18 C 0.9082(3) -0.1248(3) 1.1662(3) 0.0231(11) Uani 1 1 d . U . . .
C19 C 0.7386(3) -0.1586(3) 0.8572(3) 0.0224(11) Uani 1 1 d . U . . .
C20 C 0.8023(4) -0.1404(3) 0.8086(3) 0.0329(13) Uani 1 1 d . U . . .
C21 C 0.7791(6) -0.1004(4) 0.7412(3) 0.0512(17) Uani 1 1 d . U . . .
H21 H 0.8250 -0.0881 0.7095 0.061 Uiso 1 1 calc R U . . .
C22 C 0.6864(6) -0.0791(4) 0.7215(3) 0.062(2) Uani 1 1 d . U . . .
H22 H 0.6686 -0.0520 0.6755 0.075 Uiso 1 1 calc R U . . .
C23 C 0.6222(5) -0.0960(4) 0.7661(4) 0.0493(17) Uani 1 1 d . U . . .
H23 H 0.5593 -0.0808 0.7516 0.059 Uiso 1 1 calc R U . . .
C24 C 0.6460(4) -0.1356(3) 0.8337(3) 0.0355(13) Uani 1 1 d . U . . .
C25 C 0.7153(4) -0.4103(3) 1.0209(3) 0.0267(12) Uani 1 1 d . U . . .
C26 C 0.6395(4) -0.4368(4) 0.9630(4) 0.0465(17) Uani 1 1 d . U . . .
H26A H 0.5893 -0.3956 0.9592 0.070 Uiso 1 1 calc R U . . .
H26B H 0.6152 -0.4908 0.9765 0.070 Uiso 1 1 calc R U . . .
H26C H 0.6640 -0.4414 0.9152 0.070 Uiso 1 1 calc R U . . .
C27 C 0.7960(5) -0.4711(4) 1.0274(4) 0.0518(18) Uani 1 1 d . U . . .
H27A H 0.8217 -0.4743 0.9799 0.078 Uiso 1 1 calc R U . . .
H27B H 0.7741 -0.5262 1.0404 0.078 Uiso 1 1 calc R U . . .
H27C H 0.8444 -0.4522 1.0660 0.078 Uiso 1 1 calc R U . . .
C28 C 0.6753(5) -0.4106(4) 1.0966(3) 0.0546(18) Uani 1 1 d . U . . .
H28A H 0.7254 -0.3998 1.1366 0.082 Uiso 1 1 calc R U . . .
H28B H 0.6475 -0.4650 1.1044 0.082 Uiso 1 1 calc R U . . .
H28C H 0.6276 -0.3674 1.0967 0.082 Uiso 1 1 calc R U . . .
C29 C 0.7304(3) 0.2448(3) 0.8925(3) 0.0213(11) Uani 1 1 d . U . . .
C30 C 0.6480(3) 0.2405(3) 0.9235(3) 0.0206(10) Uani 1 1 d . U . . .
C31 C 0.5706(3) 0.2819(3) 0.8895(3) 0.0224(11) Uani 1 1 d . U . . .
H31 H 0.5141 0.2796 0.9111 0.027 Uiso 1 1 calc R U . . .
C32 C 0.5739(3) 0.3273(3) 0.8236(3) 0.0234(11) Uani 1 1 d . U . . .
C33 C 0.6571(4) 0.3295(3) 0.7944(3) 0.0253(11) Uani 1 1 d . U . . .
H33 H 0.6605 0.3598 0.7500 0.030 Uiso 1 1 calc R U . . .
C34 C 0.7366(3) 0.2894(3) 0.8270(3) 0.0242(11) Uani 1 1 d . U . . .
C35 C 0.6468(3) 0.1938(3) 0.9944(3) 0.0234(11) Uani 1 1 d . U . . .
C36 C 0.6599(3) 0.1071(3) 0.9968(3) 0.0260(11) Uani 1 1 d . U . . .
C37 C 0.6693(4) 0.0641(3) 1.0624(3) 0.0333(13) Uani 1 1 d . U . . .
H37 H 0.6786 0.0057 1.0625 0.040 Uiso 1 1 calc R U . . .
C38 C 0.6651(4) 0.1059(4) 1.1283(3) 0.0348(13) Uani 1 1 d . U . . .
H38 H 0.6732 0.0763 1.1738 0.042 Uiso 1 1 calc R U . . .
C39 C 0.6493(3) 0.1906(4) 1.1285(3) 0.0309(12) Uani 1 1 d . U . . .
H39 H 0.6447 0.2192 1.1736 0.037 Uiso 1 1 calc R U . . .
C40 C 0.6402(3) 0.2329(3) 1.0618(3) 0.0237(11) Uani 1 1 d . U . . .
C41 C 0.8258(3) 0.2979(3) 0.7970(3) 0.0262(11) Uani 1 1 d . U . . .
C42 C 0.8708(4) 0.3761(4) 0.7963(3) 0.0372(14) Uani 1 1 d . U . . .
C43 C 0.9575(4) 0.3844(4) 0.7736(3) 0.0425(15) Uani 1 1 d . U . . .
H43 H 0.9870 0.4371 0.7752 0.051 Uiso 1 1 calc R U . . .
C44 C 1.0005(4) 0.3170(5) 0.7490(3) 0.0443(16) Uani 1 1 d . U . . .
H44 H 1.0601 0.3232 0.7327 0.053 Uiso 1 1 calc R U . . .
C45 C 0.9595(4) 0.2385(4) 0.7471(3) 0.0412(14) Uani 1 1 d . U . . .
H45 H 0.9904 0.1915 0.7300 0.049 Uiso 1 1 calc R U . . .
C46 C 0.8719(4) 0.2309(4) 0.7709(3) 0.0315(13) Uani 1 1 d . U . . .
C47 C 0.4873(4) 0.3756(3) 0.7898(3) 0.0252(11) Uani 1 1 d . U . . .
C48 C 0.4037(4) 0.3182(3) 0.7772(3) 0.0363(14) Uani 1 1 d . U . . .
H48A H 0.3905 0.2950 0.8248 0.054 Uiso 1 1 calc R U . . .
H48B H 0.4170 0.2729 0.7440 0.054 Uiso 1 1 calc R U . . .
H48C H 0.3495 0.3495 0.7548 0.054 Uiso 1 1 calc R U . . .
C49 C 0.4674(4) 0.4449(4) 0.8421(3) 0.0411(15) Uani 1 1 d . U . . .
H49A H 0.4100 0.4734 0.8225 0.062 Uiso 1 1 calc R U . . .
H49B H 0.5191 0.4846 0.8467 0.062 Uiso 1 1 calc R U . . .
H49C H 0.4604 0.4216 0.8909 0.062 Uiso 1 1 calc R U . . .
C50 C 0.5018(4) 0.4148(4) 0.7145(3) 0.0356(13) Uani 1 1 d . U . . .
H50A H 0.4457 0.4454 0.6950 0.053 Uiso 1 1 calc R U . . .
H50B H 0.5139 0.3708 0.6796 0.053 Uiso 1 1 calc R U . . .
H50C H 0.5549 0.4528 0.7212 0.053 Uiso 1 1 calc R U . . .
C51 C 1.1751(3) 0.3090(3) 1.0434(2) 0.0181(10) Uani 1 1 d . U . . .
C52 C 1.1377(3) 0.3753(3) 1.0789(2) 0.0181(10) Uani 1 1 d . U . . .
C53 C 1.1867(3) 0.4500(3) 1.0845(3) 0.0195(10) Uani 1 1 d . U . . .
H53 H 1.1617 0.4959 1.1084 0.023 Uiso 1 1 calc R U . . .
C54 C 1.2718(3) 0.4592(3) 1.0559(3) 0.0211(11) Uani 1 1 d . U . . .
C55 C 1.3078(3) 0.3902(3) 1.0238(3) 0.0213(10) Uani 1 1 d . U . . .
H55 H 1.3665 0.3946 1.0057 0.026 Uiso 1 1 calc R U . . .
C56 C 1.2612(3) 0.3149(3) 1.0172(3) 0.0203(10) Uani 1 1 d . U . . .
C57 C 1.3065(3) 0.2393(3) 0.9878(3) 0.0230(11) Uani 1 1 d . U . . .
C58 C 1.3760(3) 0.1977(3) 1.0311(3) 0.0271(12) Uani 1 1 d . U . . .
C59 C 1.4188(3) 0.1280(3) 1.0059(3) 0.0286(12) Uani 1 1 d . U . . .
H59 H 1.4669 0.1005 1.0367 0.034 Uiso 1 1 calc R U . . .
C60 C 1.3911(4) 0.0996(3) 0.9364(3) 0.0349(13) Uani 1 1 d . U . . .
H60 H 1.4208 0.0524 0.9185 0.042 Uiso 1 1 calc R U . . .
C61 C 1.3202(4) 0.1383(3) 0.8912(3) 0.0336(13) Uani 1 1 d . U . . .
H61 H 1.3004 0.1175 0.8429 0.040 Uiso 1 1 calc R U . . .
C62 C 1.2788(3) 0.2079(3) 0.9178(3) 0.0254(11) Uani 1 1 d . U . . .
C63 C 1.0499(3) 0.3640(3) 1.1118(3) 0.0185(10) Uani 1 1 d . U . . .
C64 C 0.9645(3) 0.3559(3) 1.0679(3) 0.0230(11) Uani 1 1 d . U . . .
C65 C 0.8831(3) 0.3392(3) 1.0966(3) 0.0314(12) Uani 1 1 d . U . . .
H65 H 0.8267 0.3328 1.0648 0.038 Uiso 1 1 calc R U . . .
C66 C 0.8844(4) 0.3316(3) 1.1726(3) 0.0374(14) Uani 1 1 d . U . . .
H66 H 0.8282 0.3210 1.1931 0.045 Uiso 1 1 calc R U . . .
C67 C 0.9675(4) 0.3396(4) 1.2191(3) 0.0371(14) Uani 1 1 d . U . . .
H67 H 0.9688 0.3351 1.2713 0.044 Uiso 1 1 calc R U . . .
C68 C 1.0480(3) 0.3542(3) 1.1873(3) 0.0230(11) Uani 1 1 d . U . . .
C69 C 1.3278(3) 0.5404(3) 1.0626(3) 0.0232(11) Uani 1 1 d . U . . .
C70 C 1.2808(4) 0.6080(3) 1.1043(3) 0.0302(12) Uani 1 1 d . U . . .
H70A H 1.2202 0.6215 1.0771 0.045 Uiso 1 1 calc R U . . .
H70B H 1.3200 0.6578 1.1085 0.045 Uiso 1 1 calc R U . . .
H70C H 1.2723 0.5879 1.1539 0.045 Uiso 1 1 calc R U . . .
C71 C 1.4242(3) 0.5223(3) 1.1036(3) 0.0377(14) Uani 1 1 d . U . . .
H71A H 1.4598 0.5741 1.1102 0.057 Uiso 1 1 calc R U . . .
H71B H 1.4570 0.4830 1.0746 0.057 Uiso 1 1 calc R U . . .
H71C H 1.4176 0.4982 1.1522 0.057 Uiso 1 1 calc R U . . .
C72 C 1.3391(4) 0.5744(4) 0.9847(3) 0.0409(15) Uani 1 1 d . U . . .
H72A H 1.2781 0.5905 0.9596 0.061 Uiso 1 1 calc R U . . .
H72B H 1.3662 0.5313 0.9558 0.061 Uiso 1 1 calc R U . . .
H72C H 1.3801 0.6230 0.9894 0.061 Uiso 1 1 calc R U . . .
F1S F 1.2196(4) 0.4817(4) 0.7862(3) 0.1107(18) Uani 1 1 d . U . . .
C1S C 1.1494(5) 0.5253(5) 0.8094(4) 0.0610(19) Uani 1 1 d . U . . .
C2S C 1.1230(5) 0.5105(5) 0.8798(4) 0.0583(19) Uani 1 1 d . U . . .
H2S H 1.1538 0.4697 0.9115 0.070 Uiso 1 1 calc R U . . .
C3S C 1.0525(5) 0.5557(4) 0.9014(4) 0.0529(17) Uani 1 1 d . U . . .
H3S H 1.0357 0.5477 0.9498 0.063 Uiso 1 1 calc R U . . .
C4S C 1.0052(6) 0.6117(5) 0.8568(5) 0.065(2) Uani 1 1 d . U . . .
H4S H 0.9559 0.6428 0.8733 0.078 Uiso 1 1 calc R U . . .
C5S C 1.0299(7) 0.6228(5) 0.7865(5) 0.076(2) Uani 1 1 d . U . . .
H5S H 0.9946 0.6597 0.7535 0.091 Uiso 1 1 calc R U . . .
C6S C 1.1045(7) 0.5819(5) 0.7630(4) 0.070(2) Uani 1 1 d . U . . .
H6S H 1.1239 0.5929 0.7158 0.084 Uiso 1 1 calc R U . . .
F2S F 0.9474(6) -0.0033(5) 0.6546(5) 0.089(3) Uani 0.611(7) 1 d . U P A 1
F2SB F 0.9986(11) 0.2674(9) 0.5153(8) 0.104(5) Uani 0.389(7) 1 d . U P A 2
C7S C 0.9609(6) 0.0623(5) 0.6196(5) 0.073(2) Uani 1 1 d . U . . .
H7S H 0.9513 0.0124 0.6455 0.087 Uiso 0.389(7) 1 calc R U P A 2
C8S C 1.0477(5) 0.0976(5) 0.6287(5) 0.0621(19) Uani 1 1 d . U . . .
H8S H 1.0971 0.0732 0.6604 0.075 Uiso 1 1 calc R U . . .
C9S C 1.0605(5) 0.1689(5) 0.5905(5) 0.067(2) Uani 1 1 d . U . . .
H9S H 1.1202 0.1940 0.5947 0.081 Uiso 1 1 calc R U . . .
C10S C 0.9881(6) 0.2049(6) 0.5463(5) 0.076(2) Uani 1 1 d . U . . .
H10S H 0.9988 0.2550 0.5211 0.091 Uiso 0.611(7) 1 calc R U P A 1
C11S C 0.9014(7) 0.1709(7) 0.5374(5) 0.088(3) Uani 1 1 d . U . . .
H11S H 0.8521 0.1972 0.5069 0.105 Uiso 1 1 calc R U . . .
C12S C 0.8861(5) 0.0962(6) 0.5741(5) 0.079(2) Uani 1 1 d . U . . .
H12S H 0.8271 0.0699 0.5681 0.095 Uiso 1 1 calc R U . . .
F3S F 1.3514(4) -0.0419(3) 0.8094(3) 0.0522(19) Uani 0.611(7) 1 d . U P A 1
F3SB F 1.3055(8) -0.3178(6) 0.8313(6) 0.075(4) Uani 0.389(7) 1 d . U P A 2
C13S C 1.2960(4) -0.1026(4) 0.8273(4) 0.0420(15) Uani 1 1 d . U . . .
H13S H 1.3310 -0.0581 0.8104 0.050 Uiso 0.389(7) 1 calc R U P A 2
C14S C 1.2224(4) -0.0841(4) 0.8663(4) 0.0556(18) Uani 1 1 d . U . . .
H14S H 1.2071 -0.0281 0.8763 0.067 Uiso 1 1 calc R U . . .
C15S C 1.1721(4) -0.1487(5) 0.8902(4) 0.062(2) Uani 1 1 d . U . . .
H15S H 1.1194 -0.1375 0.9152 0.074 Uiso 1 1 calc R U . . .
C16S C 1.1969(5) -0.2294(4) 0.8783(4) 0.0537(17) Uani 1 1 d . U . . .
H16S H 1.1638 -0.2741 0.8971 0.064 Uiso 1 1 calc R U . . .
C17S C 1.2696(5) -0.2445(4) 0.8393(3) 0.0442(15) Uani 1 1 d . U . . .
H17S H 1.2862 -0.3003 0.8303 0.053 Uiso 0.611(7) 1 calc R U P A 1
C18S C 1.3203(4) -0.1803(3) 0.8124(3) 0.0333(13) Uani 1 1 d . U . . .
H18S H 1.3703 -0.1913 0.7843 0.040 Uiso 1 1 calc R U . . .

loop_
_atom_site_aniso_label
_atom_site_aniso_U_11
_atom_site_aniso_U_22
_atom_site_aniso_U_33
_atom_site_aniso_U_23
_atom_site_aniso_U_13
_atom_site_aniso_U_12
Mo1 0.01600(18) 0.01392(19) 0.01823(19) 0.00063(19) -0.00195(14) -0.00402(17)
Cl1 0.0478(9) 0.0475(9) 0.0429(9) 0.0019(8) 0.0220(7) 0.0020(7)
Cl2 0.0226(7) 0.0428(9) 0.0751(11) 0.0098(8) -0.0107(7) -0.0024(6)
Cl3 0.0271(7) 0.0556(9) 0.0306(7) -0.0122(7) 0.0011(6) 0.0023(6)
Cl4 0.0331(7) 0.0450(9) 0.0346(7) -0.0117(7) -0.0087(6) 0.0162(6)
Cl5 0.0287(7) 0.0428(9) 0.0288(7) -0.0032(6) 0.0004(6) 0.0046(6)
Cl6 0.0495(9) 0.0344(8) 0.0438(8) 0.0070(7) -0.0081(7) -0.0098(7)
Cl7 0.0389(7) 0.0224(7) 0.0297(7) -0.0012(6) -0.0005(6) -0.0007(6)
Cl8 0.0329(7) 0.0248(7) 0.0309(7) -0.0019(6) 0.0055(6) -0.0008(5)
Cl9 0.0356(7) 0.0382(8) 0.0254(7) -0.0009(6) -0.0036(6) 0.0050(6)
Cl10 0.0321(7) 0.0433(8) 0.0282(7) -0.0003(6) -0.0037(6) 0.0002(6)
Cl11 0.0267(7) 0.0332(8) 0.0270(7) 0.0060(6) -0.0052(5) -0.0027(5)
Cl12 0.0435(8) 0.0544(9) 0.0204(6) 0.0030(7) -0.0041(6) -0.0163(7)
O1 0.048(3) 0.045(3) 0.029(2) 0.004(2) 0.0099(19) 0.005(2)
O2 0.035(2) 0.036(2) 0.035(2) 0.0003(18) -0.0046(18) 0.0131(18)
O3 0.031(2) 0.045(2) 0.027(2) 0.0005(19) 0.0038(17) 0.0019(18)
N1 0.020(2) 0.019(2) 0.016(2) 0.0030(18) -0.0062(16) -0.0035(17)
N2 0.022(2) 0.018(2) 0.022(2) 0.0039(19) 0.0002(18) -0.0030(18)
N3 0.019(2) 0.018(2) 0.026(2) -0.0021(19) 0.0014(18) -0.0029(18)
C1 0.021(3) 0.020(3) 0.015(2) 0.002(2) -0.007(2) 0.001(2)
C2 0.021(2) 0.020(3) 0.021(3) -0.001(2) 0.003(2) -0.008(2)
C3 0.018(2) 0.017(3) 0.022(3) 0.004(2) 0.002(2) 0.003(2)
C4 0.023(3) 0.022(3) 0.027(3) 0.004(2) -0.002(2) -0.001(2)
C5 0.028(3) 0.017(3) 0.020(3) -0.004(2) 0.004(2) -0.007(2)
C6 0.018(3) 0.019(3) 0.023(3) 0.005(2) -0.001(2) -0.004(2)
C7 0.015(2) 0.012(2) 0.019(2) 0.0021(19) 0.0000(19) -0.0002(18)
C8 0.016(2) 0.020(2) 0.017(2) 0.001(2) -0.0013(18) 0.0013(19)
C9 0.017(2) 0.019(3) 0.020(2) -0.003(2) -0.0021(19) 0.0012(19)
C10 0.018(2) 0.017(2) 0.020(2) -0.003(2) 0.0015(19) -0.0012(19)
C11 0.024(2) 0.016(2) 0.018(2) 0.005(2) -0.003(2) -0.0001(19)
C12 0.019(2) 0.016(2) 0.016(2) 0.000(2) -0.0020(19) -0.0007(19)
C13 0.025(2) 0.014(2) 0.015(2) 0.005(2) -0.0054(19) -0.0024(19)
C14 0.026(3) 0.019(3) 0.021(3) 0.002(2) 0.000(2) -0.003(2)
C15 0.020(3) 0.037(3) 0.021(3) 0.005(2) -0.008(2) -0.004(2)
C16 0.031(3) 0.032(3) 0.021(3) 0.001(2) -0.009(2) -0.005(2)
C17 0.040(3) 0.018(3) 0.026(3) -0.004(2) -0.011(2) 0.005(2)
C18 0.027(3) 0.016(3) 0.025(3) 0.002(2) -0.005(2) 0.006(2)
C19 0.033(3) 0.013(2) 0.020(2) 0.001(2) -0.003(2) -0.005(2)
C20 0.054(3) 0.019(3) 0.025(3) 0.001(2) 0.000(3) 0.001(2)
C21 0.095(5) 0.031(4) 0.029(3) 0.007(3) 0.013(3) 0.002(3)
C22 0.119(6) 0.043(4) 0.019(3) 0.005(3) -0.016(4) 0.017(4)
C23 0.068(4) 0.032(4) 0.039(3) 0.000(3) -0.031(3) 0.009(3)
C24 0.041(3) 0.022(3) 0.038(3) 0.001(3) -0.019(3) 0.000(2)
C25 0.031(3) 0.021(3) 0.027(3) 0.003(2) -0.004(2) -0.007(2)
C26 0.048(4) 0.038(4) 0.050(4) 0.016(3) -0.006(3) -0.025(3)
C27 0.058(4) 0.025(3) 0.068(4) 0.003(3) -0.012(3) 0.002(3)
C28 0.070(5) 0.055(4) 0.039(3) 0.003(3) 0.007(3) -0.034(4)
C29 0.025(3) 0.019(3) 0.018(2) 0.001(2) -0.006(2) -0.003(2)
C30 0.026(3) 0.015(2) 0.020(2) 0.003(2) -0.001(2) -0.002(2)
C31 0.025(3) 0.018(3) 0.023(3) 0.000(2) -0.004(2) 0.001(2)
C32 0.028(3) 0.019(3) 0.021(3) -0.003(2) -0.007(2) -0.002(2)
C33 0.035(3) 0.023(3) 0.016(2) 0.001(2) -0.007(2) -0.003(2)
C34 0.028(3) 0.024(3) 0.020(3) 0.002(2) -0.004(2) -0.006(2)
C35 0.022(3) 0.024(3) 0.024(3) 0.004(2) -0.003(2) 0.001(2)
C36 0.028(3) 0.022(3) 0.028(3) 0.003(2) 0.000(2) 0.004(2)
C37 0.039(3) 0.026(3) 0.035(3) 0.008(2) 0.001(3) 0.007(2)
C38 0.039(3) 0.037(3) 0.028(3) 0.013(3) 0.002(3) 0.002(3)
C39 0.028(3) 0.039(3) 0.026(3) -0.003(3) 0.005(2) 0.001(2)
C40 0.018(3) 0.029(3) 0.023(3) 0.003(2) -0.004(2) -0.004(2)
C41 0.023(3) 0.037(3) 0.017(2) 0.011(2) -0.007(2) -0.003(2)
C42 0.024(3) 0.067(4) 0.018(3) 0.018(3) -0.010(2) -0.011(3)
C43 0.038(3) 0.057(4) 0.031(3) 0.018(3) -0.007(3) -0.014(3)
C44 0.024(3) 0.076(5) 0.033(3) 0.020(3) 0.003(2) -0.013(3)
C45 0.029(3) 0.068(4) 0.026(3) 0.011(3) 0.000(2) 0.007(3)
C46 0.029(3) 0.047(3) 0.018(3) 0.010(2) -0.002(2) -0.005(2)
C47 0.035(3) 0.017(3) 0.021(3) 0.002(2) -0.006(2) 0.003(2)
C48 0.033(3) 0.027(3) 0.046(3) 0.002(3) -0.009(3) 0.001(2)
C49 0.055(4) 0.033(3) 0.033(3) -0.005(3) -0.008(3) 0.018(3)
C50 0.035(3) 0.041(3) 0.029(3) 0.010(3) -0.006(2) 0.009(3)
C51 0.020(2) 0.016(2) 0.017(2) 0.000(2) -0.0035(19) -0.0044(19)
C52 0.019(2) 0.020(3) 0.014(2) 0.001(2) -0.0007(19) -0.0029(19)
C53 0.024(3) 0.015(2) 0.018(2) -0.003(2) 0.000(2) -0.001(2)
C54 0.024(3) 0.020(3) 0.019(2) -0.001(2) -0.001(2) -0.003(2)
C55 0.017(2) 0.027(3) 0.021(2) 0.000(2) 0.005(2) -0.005(2)
C56 0.022(2) 0.018(2) 0.020(2) 0.000(2) 0.001(2) 0.0010(19)
C57 0.021(3) 0.021(3) 0.028(3) 0.005(2) 0.008(2) -0.009(2)
C58 0.026(3) 0.026(3) 0.029(3) 0.000(2) 0.001(2) -0.005(2)
C59 0.027(3) 0.023(3) 0.036(3) 0.004(2) 0.003(2) 0.004(2)
C60 0.042(3) 0.021(3) 0.044(3) -0.002(3) 0.016(3) 0.005(2)
C61 0.039(3) 0.028(3) 0.034(3) -0.008(3) 0.004(3) -0.004(2)
C62 0.025(3) 0.022(3) 0.029(3) -0.001(2) 0.002(2) -0.001(2)
C63 0.019(2) 0.014(2) 0.023(2) -0.002(2) 0.0017(19) -0.0023(19)
C64 0.023(3) 0.018(3) 0.028(3) 0.002(2) 0.003(2) 0.001(2)
C65 0.020(3) 0.030(3) 0.044(3) 0.005(3) 0.007(2) -0.003(2)
C66 0.028(3) 0.033(3) 0.055(4) 0.006(3) 0.020(3) -0.003(2)
C67 0.050(3) 0.036(3) 0.028(3) -0.002(3) 0.015(3) -0.007(3)
C68 0.025(3) 0.019(3) 0.025(3) -0.001(2) 0.004(2) -0.001(2)
C69 0.022(2) 0.022(3) 0.028(3) -0.009(2) 0.009(2) -0.009(2)
C70 0.029(3) 0.020(3) 0.040(3) -0.007(2) 0.000(2) -0.008(2)
C71 0.025(3) 0.030(3) 0.057(4) -0.020(3) 0.005(3) -0.008(2)
C72 0.058(4) 0.031(3) 0.037(3) -0.005(3) 0.019(3) -0.018(3)
F1S 0.084(3) 0.125(5) 0.126(4) -0.041(4) 0.027(3) -0.010(3)
C1S 0.050(4) 0.064(5) 0.066(5) -0.010(4) -0.004(4) -0.010(3)
C2S 0.068(5) 0.054(4) 0.047(4) 0.007(3) -0.020(3) -0.012(3)
C3S 0.070(5) 0.037(4) 0.049(4) 0.003(3) 0.001(3) -0.026(3)
C4S 0.071(5) 0.043(4) 0.077(5) 0.001(4) -0.013(4) -0.014(4)
C5S 0.106(7) 0.036(4) 0.076(5) 0.015(4) -0.031(5) -0.013(4)
C6S 0.113(6) 0.056(5) 0.038(4) 0.000(4) -0.003(4) -0.046(4)
F2S 0.109(6) 0.059(5) 0.108(6) -0.017(4) 0.057(5) -0.026(4)
F2SB 0.133(12) 0.079(9) 0.106(11) 0.025(7) 0.038(9) 0.054(7)
C7S 0.075(5) 0.054(5) 0.098(6) -0.027(4) 0.043(5) -0.022(4)
C8S 0.047(4) 0.052(4) 0.092(6) -0.005(4) 0.027(4) 0.002(3)
C9S 0.050(4) 0.060(5) 0.098(6) 0.004(4) 0.031(4) 0.007(3)
C10S 0.068(5) 0.074(6) 0.090(6) -0.010(5) 0.023(5) 0.016(4)
C11S 0.081(6) 0.106(7) 0.075(6) -0.038(5) 0.004(5) 0.021(5)
C12S 0.040(4) 0.117(7) 0.083(6) -0.060(5) 0.025(4) -0.022(4)
F3S 0.079(4) 0.032(3) 0.051(4) 0.003(3) 0.028(3) -0.014(3)
F3SB 0.114(9) 0.033(5) 0.092(8) 0.018(5) 0.078(7) 0.003(5)
C13S 0.040(3) 0.035(3) 0.053(4) -0.001(3) 0.013(3) -0.011(3)
C14S 0.049(4) 0.035(4) 0.087(5) -0.009(4) 0.024(4) 0.002(3)
C15S 0.035(4) 0.065(5) 0.090(6) -0.024(4) 0.032(4) -0.008(3)
C16S 0.063(4) 0.049(4) 0.054(4) -0.012(3) 0.028(3) -0.024(3)
C17S 0.065(4) 0.032(3) 0.038(3) -0.002(3) 0.018(3) -0.001(3)
C18S 0.035(3) 0.031(3) 0.035(3) -0.007(3) 0.010(2) -0.002(2)

loop_
_atom_type_symbol
_atom_type_description
_atom_type_scat_dispersion_real
_atom_type_scat_dispersion_imag
_atom_type_scat_source
C C 0.0033 0.0016 'International Tables Vol C Tables 4.2.6.8 and 6.1.1.4'
H H 0.0000 0.0000 'International Tables Vol C Tables 4.2.6.8 and 6.1.1.4'
Cl Cl 0.1484 0.1585 'International Tables Vol C Tables 4.2.6.8 and 6.1.1.4'
F F 0.0171 0.0103 'International Tables Vol C Tables 4.2.6.8 and 6.1.1.4'
Mo Mo -1.6832 0.6857 'International Tables Vol C Tables 4.2.6.8 and 6.1.1.4'
N N 0.0061 0.0033 'International Tables Vol C Tables 4.2.6.8 and 6.1.1.4'
O O 0.0106 0.0060 'International Tables Vol C Tables 4.2.6.8 and 6.1.1.4'

loop_
_geom_angle_atom_site_label_1
_geom_angle_atom_site_label_2
_geom_angle_atom_site_label_3
_geom_angle
C1 Mo1 C2 92.88(17)
C3 Mo1 C1 173.65(18)
C3 Mo1 C2 92.87(18)
C4 Mo1 C1 91.59(19)
C4 Mo1 C2 89.57(19)
C4 Mo1 C3 91.16(19)
C4 Mo1 C6 178.5(2)
C5 Mo1 C1 87.50(19)
C5 Mo1 C2 177.1(2)
C5 Mo1 C3 86.90(18)
C5 Mo1 C4 87.55(19)
C5 Mo1 C6 93.96(19)
C6 Mo1 C1 88.30(19)
C6 Mo1 C2 88.92(19)
C6 Mo1 C3 89.10(19)
C1 N1 C7 166.7(4)
C2 N2 C29 172.8(5)
C3 N3 C51 165.8(4)
N1 C1 Mo1 174.7(4)
N2 C2 Mo1 178.1(4)
N3 C3 Mo1 176.0(4)
O1 C4 Mo1 179.0(5)
O2 C5 Mo1 177.5(4)
O3 C6 Mo1 178.3(4)
N1 C7 C8 120.8(4)
N1 C7 C12 118.7(4)
C8 C7 C12 120.4(4)
C7 C8 C9 118.6(4)
C7 C8 C19 120.9(4)
C9 C8 C19 120.5(4)
C8 C9 H9 118.8
C10 C9 C8 122.3(4)
C10 C9 H9 118.8
C9 C10 C11 117.6(4)
C9 C10 C25 123.0(4)
C11 C10 C25 119.3(4)
C10 C11 H11 119.1
C12 C11 C10 121.7(4)
C12 C11 H11 119.1
C7 C12 C13 120.8(4)
C11 C12 C7 119.2(4)
C11 C12 C13 119.9(4)
C14 C13 C12 120.4(4)
C18 C13 C12 123.6(4)
C18 C13 C14 115.9(4)
C13 C14 Cl3 118.7(3)
C15 C14 Cl3 118.9(4)
C15 C14 C13 122.3(5)
C14 C15 H15 120.4
C16 C15 C14 119.2(5)
C16 C15 H15 120.4
C15 C16 H16 119.7
C15 C16 C17 120.7(4)
C17 C16 H16 119.7
C16 C17 H17 120.7
C18 C17 C16 118.7(5)
C18 C17 H17 120.7
C13 C18 Cl4 118.1(3)
C17 C18 Cl4 118.7(4)
C17 C18 C13 123.2(5)
C20 C19 C8 122.9(4)
C20 C19 C24 115.8(5)
C24 C19 C8 121.3(5)
C19 C20 Cl1 119.7(4)
C19 C20 C21 123.4(6)
C21 C20 Cl1 117.0(5)
C20 C21 H21 121.1
C20 C21 C22 117.9(7)
C22 C21 H21 121.1
C21 C22 H22 119.5
C23 C22 C21 121.0(6)
C23 C22 H22 119.5
C22 C23 H23 119.6
C22 C23 C24 120.9(6)
C24 C23 H23 119.6
C19 C24 Cl2 120.1(4)
C23 C24 Cl2 118.7(5)
C23 C24 C19 121.1(6)
C10 C25 C28 109.4(4)
C26 C25 C10 112.9(4)
C26 C25 C27 111.5(5)
C26 C25 C28 107.6(5)
C27 C25 C10 108.2(4)
C27 C25 C28 107.0(5)
C25 C26 H26A 109.5
C25 C26 H26B 109.5
C25 C26 H26C 109.5
H26A C26 H26B 109.5
H26A C26 H26C 109.5
H26B C26 H26C 109.5
C25 C27 H27A 109.5
C25 C27 H27B 109.5
C25 C27 H27C 109.5
H27A C27 H27B 109.5
H27A C27 H27C 109.5
H27B C27 H27C 109.5
C25 C28 H28A 109.5
C25 C28 H28B 109.5
C25 C28 H28C 109.5
H28A C28 H28B 109.5
H28A C28 H28C 109.5
H28B C28 H28C 109.5
C30 C29 N2 119.5(4)
C30 C29 C34 121.1(4)
C34 C29 N2 119.3(4)
C29 C30 C31 119.2(4)
C29 C30 C35 118.3(4)
C31 C30 C35 122.5(5)
C30 C31 H31 119.2
C30 C31 C32 121.5(5)
C32 C31 H31 119.2
C31 C32 C47 119.6(5)
C33 C32 C31 117.4(4)
C33 C32 C47 123.0(4)
C32 C33 H33 118.5
C32 C33 C34 123.0(5)
C34 C33 H33 118.5
C29 C34 C41 120.7(4)
C33 C34 C29 117.8(5)
C33 C34 C41 121.4(4)
C36 C35 C30 120.8(5)
C40 C35 C30 122.7(5)
C40 C35 C36 116.3(5)
C35 C36 Cl7 119.6(4)
C37 C36 Cl7 118.6(4)
C37 C36 C35 121.8(5)
C36 C37 H37 120.1
C36 C37 C38 119.8(5)
C38 C37 H37 120.1
C37 C38 H38 119.8
C37 C38 C39 120.5(5)
C39 C38 H38 119.8
C38 C39 H39 120.6
C40 C39 C38 118.8(5)
C40 C39 H39 120.6
C35 C40 Cl8 119.4(4)
C39 C40 Cl8 117.9(4)
C39 C40 C35 122.7(5)
C42 C41 C34 120.8(5)
C46 C41 C34 122.6(5)
C46 C41 C42 116.6(5)
C41 C42 Cl6 120.3(4)
C43 C42 Cl6 118.0(5)
C43 C42 C41 121.8(6)
C42 C43 H43 120.2
C44 C43 C42 119.6(6)
C44 C43 H43 120.2
C43 C44 H44 119.2
C43 C44 C45 121.5(6)
C45 C44 H44 119.2
C44 C45 H45 120.9
C46 C45 C44 118.2(6)
C46 C45 H45 120.9
C41 C46 Cl5 120.0(4)
C41 C46 C45 122.3(6)
C45 C46 Cl5 117.7(5)
C32 C47 C50 111.7(4)
C48 C47 C32 110.5(4)
C48 C47 C50 107.7(4)
C49 C47 C32 109.2(4)
C49 C47 C48 109.6(5)
C49 C47 C50 108.1(4)
C47 C48 H48A 109.5
C47 C48 H48B 109.5
C47 C48 H48C 109.5
H48A C48 H48B 109.5
H48A C48 H48C 109.5
H48B C48 H48C 109.5
C47 C49 H49A 109.5
C47 C49 H49B 109.5
C47 C49 H49C 109.5
H49A C49 H49B 109.5
H49A C49 H49C 109.5
H49B C49 H49C 109.5
C47 C50 H50A 109.5
C47 C50 H50B 109.5
C47 C50 H50C 109.5
H50A C50 H50B 109.5
H50A C50 H50C 109.5
H50B C50 H50C 109.5
N3 C51 C52 119.5(4)
N3 C51 C56 119.1(4)
C56 C51 C52 121.4(4)
C51 C52 C53 118.3(4)
C51 C52 C63 119.6(4)
C53 C52 C63 122.1(4)
C52 C53 H53 119.1
C52 C53 C54 121.8(5)
C54 C53 H53 119.1
C53 C54 C69 122.7(4)
C55 C54 C53 117.6(4)
C55 C54 C69 119.6(4)
C54 C55 H55 118.9
C54 C55 C56 122.3(5)
C56 C55 H55 118.9
C51 C56 C57 120.8(4)
C55 C56 C51 118.6(4)
C55 C56 C57 120.5(4)
C58 C57 C56 120.6(4)
C58 C57 C62 117.5(5)
C62 C57 C56 121.8(4)
C57 C58 Cl10 119.9(4)
C57 C58 C59 122.0(5)
C59 C58 Cl10 118.0(4)
C58 C59 H59 120.5
C60 C59 C58 119.0(5)
C60 C59 H59 120.5
C59 C60 H60 119.4
C59 C60 C61 121.2(5)
C61 C60 H60 119.4
C60 C61 H61 120.7
C60 C61 C62 118.6(5)
C62 C61 H61 120.7
C57 C62 Cl9 119.6(4)
C57 C62 C61 121.7(5)
C61 C62 Cl9 118.7(4)
C64 C63 C52 121.9(4)
C68 C63 C52 122.2(4)
C68 C63 C64 115.7(4)
C63 C64 Cl11 118.8(4)
C65 C64 Cl11 118.1(4)
C65 C64 C63 123.1(5)
C64 C65 H65 120.5
C64 C65 C66 119.1(5)
C66 C65 H65 120.5
C65 C66 H66 119.8
C65 C66 C67 120.3(5)
C67 C66 H66 119.8
C66 C67 H67 120.8
C68 C67 C66 118.3(5)
C68 C67 H67 120.8
C63 C68 Cl12 119.0(4)
C67 C68 Cl12 117.6(4)
C67 C68 C63 123.4(5)
C54 C69 C72 110.0(4)
C70 C69 C54 112.5(4)
C70 C69 C71 109.1(4)
C70 C69 C72 107.6(4)
C71 C69 C54 108.6(4)
C71 C69 C72 108.9(5)
C69 C70 H70A 109.5
C69 C70 H70B 109.5
C69 C70 H70C 109.5
H70A C70 H70B 109.5
H70A C70 H70C 109.5
H70B C70 H70C 109.5
C69 C71 H71A 109.5
C69 C71 H71B 109.5
C69 C71 H71C 109.5
H71A C71 H71B 109.5
H71A C71 H71C 109.5
H71B C71 H71C 109.5
C69 C72 H72A 109.5
C69 C72 H72B 109.5
C69 C72 H72C 109.5
H72A C72 H72B 109.5
H72A C72 H72C 109.5
H72B C72 H72C 109.5
F1S C1S C2S 119.7(7)
F1S C1S C6S 118.9(8)
C6S C1S C2S 121.4(8)
C1S C2S H2S 120.9
C3S C2S C1S 118.2(7)
C3S C2S H2S 120.9
C2S C3S H3S 118.8
C4S C3S C2S 122.4(8)
C4S C3S H3S 118.8
C3S C4S H4S 120.8
C3S C4S C5S 118.5(9)
C5S C4S H4S 120.8
C4S C5S H5S 119.2
C4S C5S C6S 121.7(7)
C6S C5S H5S 119.2
C1S C6S C5S 117.7(8)
C1S C6S H6S 121.1
C5S C6S H6S 121.1
F2S C7S C8S 118.8(10)
F2S C7S C12S 118.2(8)
C8S C7S H7S 118.5
C8S C7S C12S 123.1(9)
C12S C7S H7S 118.5
C7S C8S H8S 121.1
C9S C8S C7S 117.7(8)
C9S C8S H8S 121.1
C8S C9S H9S 119.6
C8S C9S C10S 120.8(8)
C10S C9S H9S 119.6
F2SB C10S C9S 120.7(11)
F2SB C10S C11S 117.2(12)
C9S C10S H10S 119.0
C11S C10S C9S 122.1(10)
C11S C10S H10S 119.0
C10S C11S H11S 120.6
C10S C11S C12S 118.8(9)
C12S C11S H11S 120.6
C7S C12S C11S 117.5(8)
C7S C12S H12S 121.2
C11S C12S H12S 121.2
F3S C13S C14S 119.5(6)
F3S C13S C18S 117.2(6)
C14S C13S H13S 118.5
C18S C13S H13S 118.5
C18S C13S C14S 123.0(6)
C13S C14S H14S 121.0
C15S C14S C13S 118.0(6)
C15S C14S H14S 121.0
C14S C15S H15S 119.7
C14S C15S C16S 120.7(6)
C16S C15S H15S 119.7
C15S C16S H16S 120.5
C17S C16S C15S 119.0(6)
C17S C16S H16S 120.5
F3SB C17S C16S 124.3(7)
F3SB C17S C18S 113.5(7)
C16S C17S H17S 119.1
C16S C17S C18S 121.7(6)
C18S C17S H17S 119.1
C13S C18S C17S 117.4(6)
C13S C18S H18S 121.3
C17S C18S H18S 121.3

loop_
_geom_bond_atom_site_label_1
_geom_bond_atom_site_label_2
_geom_bond_distance
Mo1 C1 2.077(5)
Mo1 C2 2.119(5)
Mo1 C3 2.070(5)
Mo1 C4 2.044(6)
Mo1 C5 2.015(5)
Mo1 C6 2.045(5)
Cl1 C20 1.751(6)
Cl2 C24 1.715(7)
Cl3 C14 1.741(5)
Cl4 C18 1.743(5)
Cl5 C46 1.751(6)
Cl6 C42 1.734(7)
Cl7 C36 1.735(5)
Cl8 C40 1.738(5)
Cl9 C62 1.744(5)
Cl10 C58 1.746(5)
Cl11 C64 1.745(5)
Cl12 C68 1.752(5)
O1 C4 1.148(7)
O2 C5 1.156(6)
O3 C6 1.138(6)
N1 C1 1.174(6)
N1 C7 1.387(6)
N2 C2 1.166(6)
N2 C29 1.405(6)
N3 C3 1.170(6)
N3 C51 1.389(6)
C7 C8 1.390(6)
C7 C12 1.409(6)
C8 C9 1.392(6)
C8 C19 1.483(6)
C9 H9 0.9500
C9 C10 1.387(6)
C10 C11 1.404(6)
C10 C25 1.534(7)
C11 H11 0.9500
C11 C12 1.372(7)
C12 C13 1.502(6)
C13 C14 1.398(7)
C13 C18 1.393(7)
C14 C15 1.382(6)
C15 H15 0.9500
C15 C16 1.371(8)
C16 H16 0.9500
C16 C17 1.392(7)
C17 H17 0.9500
C17 C18 1.367(6)
C19 C20 1.382(8)
C19 C24 1.408(7)
C20 C21 1.390(8)
C21 H21 0.9500
C21 C22 1.392(11)
C22 H22 0.9500
C22 C23 1.332(11)
C23 H23 0.9500
C23 C24 1.390(8)
C25 C26 1.490(7)
C25 C27 1.520(8)
C25 C28 1.555(8)
C26 H26A 0.9800
C26 H26B 0.9800
C26 H26C 0.9800
C27 H27A 0.9800
C27 H27B 0.9800
C27 H27C 0.9800
C28 H28A 0.9800
C28 H28B 0.9800
C28 H28C 0.9800
C29 C30 1.380(7)
C29 C34 1.403(7)
C30 C31 1.384(6)
C30 C35 1.494(7)
C31 H31 0.9500
C31 C32 1.409(7)
C32 C33 1.373(7)
C32 C47 1.541(6)
C33 H33 0.9500
C33 C34 1.390(7)
C34 C41 1.466(7)
C35 C36 1.408(7)
C35 C40 1.391(7)
C36 C37 1.370(7)
C37 H37 0.9500
C37 C38 1.381(8)
C38 H38 0.9500
C38 C39 1.383(8)
C39 H39 0.9500
C39 C40 1.382(7)
C41 C42 1.419(8)
C41 C46 1.381(8)
C42 C43 1.373(8)
C43 H43 0.9500
C43 C44 1.354(9)
C44 H44 0.9500
C44 C45 1.395(9)
C45 H45 0.9500
C45 C46 1.393(8)
C47 C48 1.520(7)
C47 C49 1.515(8)
C47 C50 1.543(7)
C48 H48A 0.9800
C48 H48B 0.9800
C48 H48C 0.9800
C49 H49A 0.9800
C49 H49B 0.9800
C49 H49C 0.9800
C50 H50A 0.9800
C50 H50B 0.9800
C50 H50C 0.9800
C51 C52 1.390(7)
C51 C56 1.389(7)
C52 C53 1.395(7)
C52 C63 1.478(7)
C53 H53 0.9500
C53 C54 1.401(7)
C54 C55 1.386(7)
C54 C69 1.535(7)
C55 H55 0.9500
C55 C56 1.387(7)
C56 C57 1.511(7)
C57 C58 1.375(7)
C57 C62 1.384(7)
C58 C59 1.386(7)
C59 H59 0.9500
C59 C60 1.359(8)
C60 H60 0.9500
C60 C61 1.385(7)
C61 H61 0.9500
C61 C62 1.385(7)
C63 C64 1.397(6)
C63 C68 1.385(7)
C64 C65 1.370(7)
C65 H65 0.9500
C65 C66 1.384(8)
C66 H66 0.9500
C66 C67 1.393(8)
C67 H67 0.9500
C67 C68 1.381(7)
C69 C70 1.531(7)
C69 C71 1.532(7)
C69 C72 1.543(7)
C70 H70A 0.9800
C70 H70B 0.9800
C70 H70C 0.9800
C71 H71A 0.9800
C71 H71B 0.9800
C71 H71C 0.9800
C72 H72A 0.9800
C72 H72B 0.9800
C72 H72C 0.9800
F1S C1S 1.343(9)
C1S C2S 1.398(10)
C1S C6S 1.354(10)
C2S H2S 0.9500
C2S C3S 1.350(10)
C3S H3S 0.9500
C3S C4S 1.344(10)
C4S H4S 0.9500
C4S C5S 1.377(12)
C5S H5S 0.9500
C5S C6S 1.378(12)
C6S H6S 0.9500
F2S C7S 1.261(11)
F2SB C10S 1.173(15)
C7S H7S 0.9500
C7S C8S 1.371(10)
C7S C12S 1.394(12)
C8S H8S 0.9500
C8S C9S 1.366(10)
C9S H9S 0.9500
C9S C10S 1.371(11)
C10S H10S 0.9500
C10S C11S 1.362(12)
C11S H11S 0.9500
C11S C12S 1.405(13)
C12S H12S 0.9500
F3S C13S 1.330(8)
F3SB C17S 1.305(11)
C13S H13S 0.9500
C13S C14S 1.381(9)
C13S C18S 1.337(8)
C14S H14S 0.9500
C14S C15S 1.370(10)
C15S H15S 0.9500
C15S C16S 1.373(10)
C16S H16S 0.9500
C16S C17S 1.358(9)
C17S H17S 0.9500
C17S C18S 1.390(8)
C18S H18S 0.9500
